data_4332125
loop_
_publ_author_name
'Fan, Le-Qing'
'Wu, Li-Ming'
'Chen, Ling'

_publ_section_title
;
 Syntheses, Crystal Structures, and Properties of Heterometallic
 Iodoplumbates:&#x00A0; Bicubane, Ribbon, and Chain Configurations
;
_journal_issue 8
_journal_name_full 'Inorganic Chemistry'
_journal_page_first 3149
_journal_page_last 3151
_journal_paper_doi 10.1021/ic052211g
_journal_volume 45
_journal_year 2006
_chemical_formula_sum 'C108 H90 Cu6 I8 P6 Pb'
_chemical_formula_weight 3177.25
_chemical_name_systematic
; 
 ? 
;
_space_group_IT_number 2
_symmetry_cell_setting triclinic
_symmetry_space_group_name_Hall '-P 1'
_symmetry_space_group_name_H-M 'P -1'
_atom_sites_solution_hydrogens geom
_atom_sites_solution_primary direct
_atom_sites_solution_secondary difmap
_audit_creation_method SHELXL-97
_cell_angle_alpha 70.072(4)
_cell_angle_beta 68.740(4)
_cell_angle_gamma 66.061(3)
_cell_formula_units_Z 1
_cell_length_a 13.3978(14)
_cell_length_b 13.4764(14)
_cell_length_c 17.5502(18)
_cell_measurement_reflns_used 7390
_cell_measurement_temperature 293(2)
_cell_measurement_theta_max 27.4835
_cell_measurement_theta_min 3.0357
_cell_volume 2628.4(5)
_computing_cell_refinement 'CrystalClear (Rigaku Corp., 2000)'
_computing_data_collection 'CrystalClear (Rigaku Corp., 2000)'
_computing_data_reduction 'CrystalClear (Rigaku Corp., 2000)'
_computing_molecular_graphics 'Bruker SHELXTL'
_computing_publication_material 'Bruker SHELXTL'
_computing_structure_refinement 'SHELXL-97 (Sheldrick, 1997)'
_computing_structure_solution 'SHELXS-97 (Sheldrick, 1990)'
_diffrn_ambient_temperature 293(2)
_diffrn_measured_fraction_theta_full 0.980
_diffrn_measured_fraction_theta_max 0.980
_diffrn_measurement_device_type 'Mercury70 2x2 bin mode'
_diffrn_measurement_method CCD_profile_fitting
_diffrn_radiation_monochromator 'graphite Monochromator'
_diffrn_radiation_source 'Rotating Anode'
_diffrn_radiation_type Molybdenum
_diffrn_radiation_wavelength 0.71073
_diffrn_reflns_av_R_equivalents 0.0200
_diffrn_reflns_av_sigmaI/netI 0.0314
_diffrn_reflns_limit_h_max 17
_diffrn_reflns_limit_h_min -15
_diffrn_reflns_limit_k_max 17
_diffrn_reflns_limit_k_min -14
_diffrn_reflns_limit_l_max 22
_diffrn_reflns_limit_l_min -17
_diffrn_reflns_number 20202
_diffrn_reflns_theta_full 27.48
_diffrn_reflns_theta_max 27.48
_diffrn_reflns_theta_min 3.04
_exptl_absorpt_coefficient_mu 5.272
_exptl_absorpt_correction_T_max 1.0000
_exptl_absorpt_correction_T_min 0.5787
_exptl_absorpt_correction_type multi-scan
_exptl_crystal_colour yellow
_exptl_crystal_density_diffrn 2.007
_exptl_crystal_density_method 'not measured'
_exptl_crystal_description Prism
_exptl_crystal_F_000 1508
_exptl_crystal_size_max 0.25
_exptl_crystal_size_mid 0.20
_exptl_crystal_size_min 0.18
_refine_diff_density_max 2.428
_refine_diff_density_min -1.283
_refine_diff_density_rms 0.143
_refine_ls_extinction_method none
_refine_ls_goodness_of_fit_ref 1.046
_refine_ls_hydrogen_treatment mixed
_refine_ls_matrix_type full
_refine_ls_number_parameters 583
_refine_ls_number_reflns 11809
_refine_ls_number_restraints 0
_refine_ls_restrained_S_all 1.046
_refine_ls_R_factor_all 0.0319
_refine_ls_R_factor_gt 0.0293
_refine_ls_shift/su_max 0.003
_refine_ls_shift/su_mean 0.000
_refine_ls_structure_factor_coef Fsqd
_refine_ls_weighting_details 'calc w=1/[\s^2^(Fo^2^)+(0.0496P)^2^+0.6274P] where P=(Fo^2^+2Fc^2^)/3'
_refine_ls_weighting_scheme calc
_refine_ls_wR_factor_gt 0.0795
_refine_ls_wR_factor_ref 0.0807
_reflns_number_gt 10751
_reflns_number_total 11809
_reflns_threshold_expression >2sigma(I)
_cod_data_source_file ic052211gsup1.cif
_cod_data_source_block shelxl
_cod_depositor_comments
;
The following automatic conversions were performed:

'_symmetry_cell_setting' value 'Triclinic' changed to 'triclinic'
according to /home/saulius/struct/CIF-dictionaries/cif_core.dic
dictionary named 'cif_core.dic' version 2.4.2 from
2011-04-26.

'_exptl_absorpt_correction_type' value 'Multi-scan'
changed to 'multi-scan' according to
/home/saulius/struct/CIF-dictionaries/cif_core.dic dictionary named
'cif_core.dic' version 2.4.2 from 2011-04-26.

Automatic conversion script
Id: cif_fix_values 1891 2012-01-12 08:04:46Z andrius 
;
_cod_original_sg_symbol_H-M P-1
_cod_database_code 4332125

loop_
_symmetry_equiv_pos_as_xyz
'x, y, z'
'-x, -y, -z'

loop_
_atom_site_label
_atom_site_type_symbol
_atom_site_fract_x
_atom_site_fract_y
_atom_site_fract_z
_atom_site_U_iso_or_equiv
_atom_site_adp_type
_atom_site_occupancy
_atom_site_symmetry_multiplicity
_atom_site_calc_flag
_atom_site_refinement_flags
Pb1 Pb 0.0000 0.0000 0.0000 0.02277(6) Uani 1 2 d S
Cu1 Cu 0.19384(4) 0.03284(4) -0.20881(3) 0.02486(10) Uani 1 1 d .
Cu2 Cu 0.05633(4) -0.11707(4) -0.18624(3) 0.02325(10) Uani 1 1 d .
Cu3 Cu -0.04258(4) 0.13477(4) -0.22397(3) 0.02101(9) Uani 1 1 d .
I1 I 0.202859(19) -0.17097(2) -0.100219(14) 0.02255(6) Uani 1 1 d .
I2 I -0.150449(18) 0.000324(18) -0.107668(13) 0.01938(6) Uani 1 1 d .
I3 I 0.052660(18) 0.207653(18) -0.146319(13) 0.01987(6) Uani 1 1 d .
I4 I 0.127266(18) 0.022204(18) -0.331758(12) 0.01909(6) Uani 1 1 d .
P1 P 0.37233(7) 0.03627(8) -0.24496(6) 0.02069(18) Uani 1 1 d .
P2 P 0.03583(7) -0.25910(8) -0.21246(5) 0.01844(17) Uani 1 1 d .
P3 P -0.16347(7) 0.29657(7) -0.27725(5) 0.01503(16) Uani 1 1 d .
C1 C 0.4717(3) -0.1047(3) -0.2241(2) 0.0230(7) Uani 1 1 d .
C2 C 0.5318(3) -0.1403(3) -0.1648(2) 0.0276(8) Uani 1 1 d .
H2A H 0.5293 -0.0891 -0.1390 0.033 Uiso 1 1 calc R
C3 C 0.5962(3) -0.2522(3) -0.1432(2) 0.0306(8) Uani 1 1 d .
H3A H 0.6365 -0.2752 -0.1035 0.037 Uiso 1 1 calc R
C4 C 0.5996(4) -0.3282(4) -0.1813(3) 0.0350(9) Uani 1 1 d .
H4A H 0.6415 -0.4029 -0.1667 0.042 Uiso 1 1 calc R
C5 C 0.5409(4) -0.2932(4) -0.2406(3) 0.0439(11) Uani 1 1 d .
H5A H 0.5447 -0.3442 -0.2671 0.053 Uiso 1 1 calc R
C6 C 0.4761(4) -0.1827(4) -0.2613(3) 0.0349(9) Uani 1 1 d .
H6A H 0.4351 -0.1605 -0.3005 0.042 Uiso 1 1 calc R
C7 C 0.4065(3) 0.1057(3) -0.1901(2) 0.0230(7) Uani 1 1 d .
C8 C 0.5034(4) 0.1385(4) -0.2234(3) 0.0339(9) Uani 1 1 d .
H8A H 0.5437 0.1394 -0.2792 0.041 Uiso 1 1 calc R
C9 C 0.5392(4) 0.1698(4) -0.1721(3) 0.0456(12) Uani 1 1 d .
H9A H 0.6040 0.1907 -0.1939 0.055 Uiso 1 1 calc R
C10 C 0.4797(4) 0.1699(4) -0.0902(3) 0.0428(11) Uani 1 1 d .
H10A H 0.5046 0.1905 -0.0566 0.051 Uiso 1 1 calc R
C11 C 0.3835(4) 0.1399(4) -0.0572(3) 0.0385(10) Uani 1 1 d .
H11A H 0.3429 0.1410 -0.0017 0.046 Uiso 1 1 calc R
C12 C 0.3470(3) 0.1080(4) -0.1068(2) 0.0304(8) Uani 1 1 d .
H12A H 0.2817 0.0878 -0.0842 0.036 Uiso 1 1 calc R
C13 C 0.4233(3) 0.0967(3) -0.3565(2) 0.0242(7) Uani 1 1 d .
C14 C 0.5238(3) 0.0455(4) -0.4094(2) 0.0305(9) Uani 1 1 d .
H14A H 0.5706 -0.0244 -0.3887 0.037 Uiso 1 1 calc R
C15 C 0.5544(4) 0.0984(4) -0.4931(3) 0.0370(10) Uani 1 1 d .
H15A H 0.6221 0.0640 -0.5282 0.044 Uiso 1 1 calc R
C16 C 0.4858(5) 0.2012(4) -0.5246(3) 0.0469(12) Uani 1 1 d .
H16A H 0.5069 0.2372 -0.5806 0.056 Uiso 1 1 calc R
C17 C 0.3851(5) 0.2501(4) -0.4720(3) 0.0599(17) Uani 1 1 d .
H17A H 0.3371 0.3186 -0.4935 0.072 Uiso 1 1 calc R
C18 C 0.3539(4) 0.2003(4) -0.3889(3) 0.0459(12) Uani 1 1 d .
H18A H 0.2865 0.2358 -0.3543 0.055 Uiso 1 1 calc R
C19 C -0.0991(3) 0.4064(3) -0.3262(2) 0.0188(7) Uani 1 1 d .
C20 C 0.0136(3) 0.3763(3) -0.3720(2) 0.0313(9) Uani 1 1 d .
H20A H 0.0534 0.3022 -0.3748 0.038 Uiso 1 1 calc R
C21 C 0.0669(4) 0.4576(4) -0.4138(3) 0.0415(11) Uani 1 1 d .
H21A H 0.1419 0.4372 -0.4449 0.050 Uiso 1 1 calc R
C22 C 0.0109(4) 0.5661(4) -0.4096(3) 0.0358(9) Uani 1 1 d .
H22A H 0.0476 0.6191 -0.4375 0.043 Uiso 1 1 calc R
C23 C -0.1009(4) 0.5975(4) -0.3637(3) 0.0366(10) Uani 1 1 d .
H23A H -0.1394 0.6715 -0.3603 0.044 Uiso 1 1 calc R
C24 C -0.1558(3) 0.5174(3) -0.3223(2) 0.0286(8) Uani 1 1 d .
H24A H -0.2311 0.5387 -0.2918 0.034 Uiso 1 1 calc R
C25 C -0.2928(3) 0.3519(3) -0.1982(2) 0.0169(6) Uani 1 1 d .
C26 C -0.2854(3) 0.3287(3) -0.1165(2) 0.0235(7) Uani 1 1 d .
H26A H -0.2158 0.2901 -0.1040 0.028 Uiso 1 1 calc R
C27 C -0.3824(3) 0.3632(3) -0.0533(2) 0.0271(8) Uani 1 1 d .
H27A H -0.3769 0.3476 0.0012 0.033 Uiso 1 1 calc R
C28 C -0.4864(3) 0.4204(3) -0.0710(2) 0.0263(8) Uani 1 1 d .
H28A H -0.5506 0.4431 -0.0286 0.032 Uiso 1 1 calc R
C29 C -0.4945(3) 0.4438(4) -0.1520(2) 0.0306(9) Uani 1 1 d .
H29A H -0.5643 0.4822 -0.1643 0.037 Uiso 1 1 calc R
C30 C -0.3979(3) 0.4096(3) -0.2155(2) 0.0234(7) Uani 1 1 d .
H30A H -0.4037 0.4255 -0.2699 0.028 Uiso 1 1 calc R
C31 C -0.2192(3) 0.2999(3) -0.35955(19) 0.0172(6) Uani 1 1 d .
C32 C -0.2584(3) 0.3980(3) -0.4164(2) 0.0240(7) Uani 1 1 d .
H32A H -0.2522 0.4639 -0.4154 0.029 Uiso 1 1 calc R
C33 C -0.3066(3) 0.3984(4) -0.4746(2) 0.0312(9) Uani 1 1 d .
H33A H -0.3328 0.4643 -0.5123 0.037 Uiso 1 1 calc R
C34 C -0.3156(3) 0.3000(4) -0.4762(2) 0.0324(9) Uani 1 1 d .
H34A H -0.3484 0.3001 -0.5147 0.039 Uiso 1 1 calc R
C35 C -0.2760(4) 0.2023(4) -0.4207(3) 0.0332(9) Uani 1 1 d .
H35A H -0.2821 0.1366 -0.4220 0.040 Uiso 1 1 calc R
C36 C -0.2267(3) 0.2012(3) -0.3621(2) 0.0238(7) Uani 1 1 d .
H36A H -0.1992 0.1349 -0.3252 0.029 Uiso 1 1 calc R
C37 C -0.0377(3) -0.2021(3) -0.2947(2) 0.0189(7) Uani 1 1 d .
C38 C -0.1559(3) -0.1554(3) -0.2736(2) 0.0236(7) Uani 1 1 d .
H38A H -0.1963 -0.1602 -0.2175 0.028 Uiso 1 1 calc R
C39 C -0.2132(3) -0.1017(3) -0.3362(2) 0.0287(8) Uani 1 1 d .
H39A H -0.2917 -0.0721 -0.3215 0.034 Uiso 1 1 calc R
C40 C -0.1540(3) -0.0921(3) -0.4204(2) 0.0299(8) Uani 1 1 d .
H40A H -0.1926 -0.0567 -0.4620 0.036 Uiso 1 1 calc R
C41 C -0.0371(3) -0.1355(3) -0.4418(2) 0.0262(8) Uani 1 1 d .
H41A H 0.0031 -0.1278 -0.4981 0.031 Uiso 1 1 calc R
C42 C 0.0212(3) -0.1911(3) -0.3791(2) 0.0227(7) Uani 1 1 d .
H42A H 0.0997 -0.2208 -0.3941 0.027 Uiso 1 1 calc R
C43 C -0.0509(3) -0.3346(3) -0.1254(2) 0.0207(7) Uani 1 1 d .
C44 C -0.1014(3) -0.4000(3) -0.1366(2) 0.0285(8) Uani 1 1 d .
H44A H -0.0941 -0.4038 -0.1903 0.034 Uiso 1 1 calc R
C45 C -0.1628(3) -0.4593(4) -0.0667(3) 0.0338(9) Uani 1 1 d .
H45A H -0.1949 -0.5040 -0.0739 0.041 Uiso 1 1 calc R
C46 C -0.1759(3) -0.4512(4) 0.0140(3) 0.0372(10) Uani 1 1 d .
H46A H -0.2169 -0.4904 0.0606 0.045 Uiso 1 1 calc R
C47 C -0.1284(3) -0.3858(4) 0.0246(2) 0.0349(10) Uani 1 1 d .
H47A H -0.1378 -0.3802 0.0783 0.042 Uiso 1 1 calc R
C48 C -0.0662(3) -0.3275(3) -0.0446(2) 0.0263(8) Uani 1 1 d .
H48A H -0.0343 -0.2833 -0.0366 0.032 Uiso 1 1 calc R
C49 C 0.1650(3) -0.3676(3) -0.2518(2) 0.0196(7) Uani 1 1 d .
C50 C 0.1667(3) -0.4725(3) -0.2494(2) 0.0310(9) Uani 1 1 d .
H50A H 0.0996 -0.4894 -0.2281 0.037 Uiso 1 1 calc R
C51 C 0.2672(4) -0.5523(4) -0.2785(3) 0.0374(10) Uani 1 1 d .
H51A H 0.2673 -0.6229 -0.2749 0.045 Uiso 1 1 calc R
C52 C 0.3677(3) -0.5269(3) -0.3130(2) 0.0307(9) Uani 1 1 d .
H52A H 0.4348 -0.5793 -0.3340 0.037 Uiso 1 1 calc R
C53 C 0.3661(3) -0.4227(4) -0.3158(3) 0.0320(9) Uani 1 1 d .
H53A H 0.4329 -0.4050 -0.3387 0.038 Uiso 1 1 calc R
C54 C 0.2664(3) -0.3439(3) -0.2847(2) 0.0257(8) Uani 1 1 d .
H54A H 0.2673 -0.2747 -0.2860 0.031 Uiso 1 1 calc R

loop_
_atom_site_aniso_label
_atom_site_aniso_U_11
_atom_site_aniso_U_22
_atom_site_aniso_U_33
_atom_site_aniso_U_23
_atom_site_aniso_U_13
_atom_site_aniso_U_12
Pb1 0.02748(11) 0.02492(11) 0.01823(9) -0.00261(7) -0.00935(7) -0.00958(8)
Cu1 0.0196(2) 0.0288(2) 0.0260(2) -0.00765(18) -0.00504(17) -0.00726(18)
Cu2 0.0248(2) 0.0269(2) 0.0225(2) -0.00733(17) -0.00830(17) -0.00933(19)
Cu3 0.0199(2) 0.0198(2) 0.0190(2) -0.00294(16) -0.00490(16) -0.00351(17)
I1 0.02212(12) 0.02509(12) 0.02061(11) -0.00101(9) -0.01051(9) -0.00688(9)
I2 0.01909(11) 0.02033(11) 0.01840(11) -0.00320(8) -0.00423(8) -0.00762(9)
I3 0.01986(11) 0.02106(12) 0.02102(11) -0.00617(8) -0.00711(8) -0.00618(9)
I4 0.01964(11) 0.02167(12) 0.01390(10) -0.00518(8) -0.00260(8) -0.00529(9)
P1 0.0175(4) 0.0217(5) 0.0219(4) -0.0064(3) -0.0034(3) -0.0058(3)
P2 0.0196(4) 0.0210(4) 0.0161(4) -0.0035(3) -0.0061(3) -0.0073(3)
P3 0.0152(4) 0.0161(4) 0.0136(4) -0.0033(3) -0.0035(3) -0.0052(3)
C1 0.0171(16) 0.0233(18) 0.0256(17) -0.0080(14) -0.0003(13) -0.0063(14)
C2 0.0274(19) 0.026(2) 0.0305(19) -0.0048(15) -0.0092(15) -0.0099(16)
C3 0.028(2) 0.032(2) 0.0275(19) -0.0044(16) -0.0077(15) -0.0069(17)
C4 0.032(2) 0.024(2) 0.037(2) -0.0081(17) -0.0062(17) 0.0008(17)
C5 0.052(3) 0.033(2) 0.047(3) -0.020(2) -0.017(2) -0.002(2)
C6 0.034(2) 0.035(2) 0.036(2) -0.0179(18) -0.0133(18) 0.0001(18)
C7 0.0205(17) 0.0244(18) 0.0248(17) -0.0092(14) -0.0032(14) -0.0072(14)
C8 0.038(2) 0.036(2) 0.034(2) -0.0116(17) -0.0003(17) -0.0237(19)
C9 0.051(3) 0.057(3) 0.049(3) -0.018(2) -0.003(2) -0.041(3)
C10 0.055(3) 0.046(3) 0.044(3) -0.017(2) -0.013(2) -0.028(2)
C11 0.040(2) 0.047(3) 0.033(2) -0.0151(19) -0.0077(18) -0.015(2)
C12 0.0229(18) 0.041(2) 0.030(2) -0.0135(17) -0.0056(15) -0.0096(17)
C13 0.0281(19) 0.0257(19) 0.0217(17) -0.0068(14) -0.0036(14) -0.0128(15)
C14 0.0226(18) 0.045(3) 0.0252(19) -0.0119(17) -0.0038(15) -0.0117(17)
C15 0.036(2) 0.057(3) 0.029(2) -0.0177(19) 0.0011(17) -0.026(2)
C16 0.077(4) 0.040(3) 0.024(2) -0.0049(18) -0.002(2) -0.031(3)
C17 0.086(4) 0.029(3) 0.033(2) -0.0048(19) -0.007(3) 0.002(3)
C18 0.056(3) 0.023(2) 0.039(2) -0.0024(18) -0.004(2) -0.005(2)
C19 0.0203(16) 0.0210(17) 0.0169(15) -0.0018(12) -0.0070(13) -0.0085(13)
C20 0.0247(19) 0.024(2) 0.034(2) -0.0016(16) -0.0001(16) -0.0083(16)
C21 0.029(2) 0.036(2) 0.050(3) -0.003(2) 0.0034(19) -0.0191(19)
C22 0.043(2) 0.039(2) 0.033(2) -0.0060(17) -0.0011(18) -0.029(2)
C23 0.045(2) 0.027(2) 0.040(2) -0.0148(18) -0.0012(19) -0.0168(19)
C24 0.0278(19) 0.027(2) 0.0310(19) -0.0140(15) 0.0031(15) -0.0117(16)
C25 0.0182(16) 0.0175(16) 0.0166(15) -0.0066(12) -0.0033(12) -0.0063(13)
C26 0.0235(17) 0.0257(19) 0.0176(16) -0.0056(14) -0.0081(14) -0.0014(15)
C27 0.0308(19) 0.027(2) 0.0165(16) -0.0061(14) -0.0066(14) -0.0010(16)
C28 0.0196(17) 0.031(2) 0.0203(17) -0.0093(14) 0.0003(13) -0.0031(15)
C29 0.0209(18) 0.039(2) 0.0278(19) -0.0126(16) -0.0076(15) 0.0001(16)
C30 0.0199(17) 0.030(2) 0.0182(16) -0.0067(14) -0.0067(13) -0.0036(15)
C31 0.0149(15) 0.0255(18) 0.0124(14) -0.0063(12) 0.0003(12) -0.0096(13)
C32 0.0303(19) 0.0275(19) 0.0181(16) -0.0020(14) -0.0075(14) -0.0149(16)
C33 0.036(2) 0.040(2) 0.0187(17) 0.0040(15) -0.0144(15) -0.0155(18)
C34 0.035(2) 0.049(3) 0.0229(18) -0.0098(17) -0.0107(16) -0.0186(19)
C35 0.040(2) 0.037(2) 0.036(2) -0.0146(18) -0.0134(18) -0.0174(19)
C36 0.0247(18) 0.0213(18) 0.0259(18) -0.0063(14) -0.0054(14) -0.0082(15)
C37 0.0257(17) 0.0152(16) 0.0185(15) -0.0027(12) -0.0080(13) -0.0081(14)
C38 0.0253(18) 0.0266(19) 0.0200(16) -0.0054(14) -0.0080(14) -0.0075(15)
C39 0.0237(18) 0.033(2) 0.0251(18) -0.0095(15) -0.0088(15) -0.0009(16)
C40 0.037(2) 0.026(2) 0.0250(18) -0.0039(15) -0.0175(16) -0.0023(17)
C41 0.034(2) 0.0261(19) 0.0146(15) 0.0001(14) -0.0070(14) -0.0092(16)
C42 0.0247(17) 0.0216(18) 0.0226(17) -0.0065(14) -0.0065(14) -0.0067(14)
C43 0.0187(16) 0.0192(17) 0.0217(16) 0.0004(13) -0.0093(13) -0.0043(13)
C44 0.0258(19) 0.029(2) 0.0305(19) 0.0015(15) -0.0132(15) -0.0103(16)
C45 0.0228(19) 0.030(2) 0.045(2) 0.0028(17) -0.0114(17) -0.0126(17)
C46 0.0212(19) 0.037(2) 0.035(2) 0.0060(18) -0.0015(16) -0.0076(17)
C47 0.030(2) 0.033(2) 0.0221(18) -0.0002(16) -0.0017(16) -0.0012(17)
C48 0.0237(18) 0.0253(19) 0.0212(17) -0.0038(14) -0.0048(14) -0.0016(15)
C49 0.0227(17) 0.0197(17) 0.0141(15) -0.0005(12) -0.0071(13) -0.0053(13)
C50 0.030(2) 0.031(2) 0.031(2) -0.0119(16) -0.0019(16) -0.0107(17)
C51 0.046(3) 0.026(2) 0.039(2) -0.0156(18) -0.0072(19) -0.0076(19)
C52 0.0278(19) 0.033(2) 0.0253(18) -0.0121(16) -0.0110(15) 0.0041(16)
C53 0.0197(18) 0.039(2) 0.035(2) -0.0051(17) -0.0121(16) -0.0053(16)
C54 0.0209(17) 0.0256(19) 0.0321(19) -0.0045(15) -0.0132(15) -0.0050(15)

loop_
_atom_type_symbol
_atom_type_description
_atom_type_scat_dispersion_real
_atom_type_scat_dispersion_imag
_atom_type_scat_source
C C 0.0033 0.0016 'International Tables Vol C Tables 4.2.6.8 and 6.1.1.4'
H H 0.0000 0.0000 'International Tables Vol C Tables 4.2.6.8 and 6.1.1.4'
P P 0.1023 0.0942 'International Tables Vol C Tables 4.2.6.8 and 6.1.1.4'
Cu Cu 0.3201 1.2651 'International Tables Vol C Tables 4.2.6.8 and 6.1.1.4'
I I -0.4742 1.8119 'International Tables Vol C Tables 4.2.6.8 and 6.1.1.4'
Pb Pb -3.3944 10.1111 'International Tables Vol C Tables 4.2.6.8 and 6.1.1.4'

loop_
_geom_angle_atom_site_label_1
_geom_angle_atom_site_label_2
_geom_angle_atom_site_label_3
_geom_angle
_geom_angle_site_symmetry_1
_geom_angle_site_symmetry_3
I1 Pb1 I1 180.000(13) 2 .
I1 Pb1 I3 91.290(10) 2 2
I1 Pb1 I3 88.710(10) . 2
I1 Pb1 I3 88.710(10) 2 .
I1 Pb1 I3 91.290(10) . .
I3 Pb1 I3 180.000(11) 2 .
I1 Pb1 I2 86.461(10) 2 2
I1 Pb1 I2 93.539(10) . 2
I3 Pb1 I2 85.887(9) 2 2
I3 Pb1 I2 94.113(9) . 2
I1 Pb1 I2 93.539(10) 2 .
I1 Pb1 I2 86.461(10) . .
I3 Pb1 I2 94.113(9) 2 .
I3 Pb1 I2 85.887(9) . .
I2 Pb1 I2 180.000(5) 2 .
P1 Cu1 I3 109.26(3) . .
P1 Cu1 I4 115.41(3) . .
I3 Cu1 I4 110.004(18) . .
P1 Cu1 I1 103.66(3) . .
I3 Cu1 I1 115.711(19) . .
I4 Cu1 I1 102.760(19) . .
P1 Cu1 Cu3 151.17(3) . .
I3 Cu1 Cu3 58.685(14) . .
I4 Cu1 Cu3 55.951(14) . .
I1 Cu1 Cu3 105.118(18) . .
P2 Cu2 I1 116.46(3) . .
P2 Cu2 I2 106.78(3) . .
I1 Cu2 I2 110.638(19) . .
P2 Cu2 I4 110.68(3) . .
I1 Cu2 I4 104.932(18) . .
I2 Cu2 I4 107.033(18) . .
P2 Cu2 Cu3 137.04(3) . .
I1 Cu2 Cu3 106.499(18) . .
I2 Cu2 Cu3 54.746(13) . .
I4 Cu2 Cu3 54.930(13) . .
P3 Cu3 I2 111.83(3) . .
P3 Cu3 I4 117.74(3) . .
I2 Cu3 I4 109.884(19) . .
P3 Cu3 I3 101.55(3) . .
I2 Cu3 I3 108.195(17) . .
I4 Cu3 I3 106.831(18) . .
P3 Cu3 Cu1 141.73(3) . .
I2 Cu3 Cu1 104.621(18) . .
I4 Cu3 Cu1 56.501(14) . .
I3 Cu3 Cu1 54.686(14) . .
P3 Cu3 Cu2 151.88(3) . .
I2 Cu3 Cu2 56.130(14) . .
I4 Cu3 Cu2 56.543(14) . .
I3 Cu3 Cu2 106.395(17) . .
Cu1 Cu3 Cu2 62.117(15) . .
Cu2 I1 Cu1 70.346(15) . .
Cu2 I1 Pb1 81.675(14) . .
Cu1 I1 Pb1 75.893(13) . .
Cu3 I2 Cu2 69.124(16) . .
Cu3 I2 Pb1 81.939(13) . .
Cu2 I2 Pb1 79.631(13) . .
Cu1 I3 Cu3 66.630(16) . .
Cu1 I3 Pb1 76.395(14) . .
Cu3 I3 Pb1 80.402(13) . .
Cu3 I4 Cu1 67.548(16) . .
Cu3 I4 Cu2 68.527(16) . .
Cu1 I4 Cu2 70.014(16) . .
C7 P1 C1 101.19(17) . .
C7 P1 C13 104.68(17) . .
C1 P1 C13 106.05(17) . .
C7 P1 Cu1 119.00(12) . .
C1 P1 Cu1 110.91(12) . .
C13 P1 Cu1 113.60(13) . .
C37 P2 C43 104.54(16) . .
C37 P2 C49 104.37(15) . .
C43 P2 C49 105.15(16) . .
C37 P2 Cu2 108.13(11) . .
C43 P2 Cu2 115.74(12) . .
C49 P2 Cu2 117.61(12) . .
C19 P3 C31 102.67(15) . .
C19 P3 C25 105.73(16) . .
C31 P3 C25 102.80(15) . .
C19 P3 Cu3 111.82(11) . .
C31 P3 Cu3 118.61(12) . .
C25 P3 Cu3 113.80(11) . .
C2 C1 C6 118.5(4) . .
C2 C1 P1 122.5(3) . .
C6 C1 P1 118.4(3) . .
C1 C2 C3 120.8(4) . .
C4 C3 C2 119.6(4) . .
C5 C4 C3 119.8(4) . .
C4 C5 C6 120.6(4) . .
C5 C6 C1 120.6(4) . .
C12 C7 C8 118.6(4) . .
C12 C7 P1 118.7(3) . .
C8 C7 P1 121.6(3) . .
C9 C8 C7 119.5(4) . .
C10 C9 C8 120.6(4) . .
C9 C10 C11 120.4(4) . .
C10 C11 C12 119.8(4) . .
C11 C12 C7 121.0(4) . .
C18 C13 C14 119.0(4) . .
C18 C13 P1 116.3(3) . .
C14 C13 P1 124.7(3) . .
C15 C14 C13 120.1(4) . .
C16 C15 C14 120.6(4) . .
C15 C16 C17 118.9(4) . .
C18 C17 C16 121.6(5) . .
C17 C18 C13 119.8(4) . .
C24 C19 C20 118.7(3) . .
C24 C19 P3 124.3(3) . .
C20 C19 P3 117.0(3) . .
C19 C20 C21 119.8(4) . .
C22 C21 C20 121.1(4) . .
C21 C22 C23 119.9(4) . .
C22 C23 C24 119.7(4) . .
C19 C24 C23 120.8(4) . .
C26 C25 C30 119.0(3) . .
C26 C25 P3 117.9(3) . .
C30 C25 P3 123.0(2) . .
C25 C26 C27 120.1(3) . .
C28 C27 C26 120.5(3) . .
C27 C28 C29 119.8(3) . .
C28 C29 C30 119.9(3) . .
C25 C30 C29 120.7(3) . .
C36 C31 C32 119.6(3) . .
C36 C31 P3 118.1(3) . .
C32 C31 P3 122.2(3) . .
C33 C32 C31 120.5(4) . .
C34 C33 C32 119.8(4) . .
C35 C34 C33 120.0(4) . .
C34 C35 C36 120.5(4) . .
C31 C36 C35 119.6(3) . .
C42 C37 C38 118.8(3) . .
C42 C37 P2 121.4(3) . .
C38 C37 P2 119.3(3) . .
C39 C38 C37 120.4(3) . .
C40 C39 C38 120.6(4) . .
C41 C40 C39 119.5(3) . .
C40 C41 C42 120.4(3) . .
C37 C42 C41 120.4(3) . .
C48 C43 C44 118.9(3) . .
C48 C43 P2 118.1(3) . .
C44 C43 P2 123.0(3) . .
C45 C44 C43 119.9(4) . .
C44 C45 C46 119.8(4) . .
C47 C46 C45 120.2(4) . .
C46 C47 C48 120.3(4) . .
C43 C48 C47 120.9(4) . .
C54 C49 C50 118.4(3) . .
C54 C49 P2 118.3(3) . .
C50 C49 P2 123.3(3) . .
C51 C50 C49 121.0(4) . .
C50 C51 C52 120.1(4) . .
C53 C52 C51 119.0(4) . .
C52 C53 C54 121.0(4) . .
C53 C54 C49 120.5(4) . .

loop_
_geom_bond_atom_site_label_1
_geom_bond_atom_site_label_2
_geom_bond_distance
_geom_bond_site_symmetry_2
Pb1 I1 3.1628(3) 2
Pb1 I1 3.1628(3) .
Pb1 I3 3.2114(3) 2
Pb1 I3 3.2114(4) .
Pb1 I2 3.2223(3) 2
Pb1 I2 3.2223(3) .
Cu1 P1 2.2567(10) .
Cu1 I3 2.6403(6) .
Cu1 I4 2.6800(6) .
Cu1 I1 2.7423(6) .
Cu1 Cu3 2.9702(7) .
Cu2 P2 2.2516(10) .
Cu2 I1 2.6277(5) .
Cu2 I2 2.6906(5) .
Cu2 I4 2.7144(5) .
Cu2 Cu3 3.0277(7) .
Cu3 P3 2.2571(9) .
Cu3 I2 2.6461(5) .
Cu3 I4 2.6629(5) .
Cu3 I3 2.7643(5) .
P1 C7 1.816(4) .
P1 C1 1.828(4) .
P1 C13 1.832(4) .
P2 C37 1.817(3) .
P2 C43 1.825(3) .
P2 C49 1.838(4) .
P3 C19 1.818(3) .
P3 C31 1.832(3) .
P3 C25 1.843(3) .
C1 C2 1.383(5) .
C1 C6 1.387(6) .
C2 C3 1.398(6) .
C3 C4 1.380(6) .
C4 C5 1.372(6) .
C5 C6 1.383(6) .
C7 C12 1.392(5) .
C7 C8 1.401(5) .
C8 C9 1.397(6) .
C9 C10 1.369(6) .
C10 C11 1.372(6) .
C11 C12 1.385(6) .
C13 C18 1.388(6) .
C13 C14 1.389(5) .
C14 C15 1.386(5) .
C15 C16 1.372(7) .
C16 C17 1.377(7) .
C17 C18 1.367(6) .
C19 C24 1.390(5) .
C19 C20 1.391(5) .
C20 C21 1.399(6) .
C21 C22 1.360(6) .
C22 C23 1.384(6) .
C23 C24 1.398(5) .
C25 C26 1.392(5) .
C25 C30 1.392(5) .
C26 C27 1.397(5) .
C27 C28 1.383(5) .
C28 C29 1.383(5) .
C29 C30 1.396(5) .
C31 C36 1.391(5) .
C31 C32 1.391(5) .
C32 C33 1.391(5) .
C33 C34 1.389(6) .
C34 C35 1.378(6) .
C35 C36 1.402(5) .
C37 C42 1.392(5) .
C37 C38 1.403(5) .
C38 C39 1.392(5) .
C39 C40 1.391(5) .
C40 C41 1.384(5) .
C41 C42 1.403(5) .
C43 C48 1.390(5) .
C43 C44 1.404(5) .
C44 C45 1.397(5) .
C45 C46 1.401(6) .
C46 C47 1.366(7) .
C47 C48 1.391(5) .
C49 C54 1.392(5) .
C49 C50 1.392(5) .
C50 C51 1.389(6) .
C51 C52 1.392(6) .
C52 C53 1.381(6) .
C53 C54 1.387(5) .
